data_7046771
loop_
_publ_author_name
'Vignesh, Kuduva R.'
'Langley, Stuart K.'
'Gartshore, Christopher J.'
'Borilovi\'c, Ivana'
'Forsyth, Craig M.'
'Rajaraman, Gopalan'
'Murray, Keith S.'

_publ_section_title
;
 Rationalizing the sign and magnitude of the magnetic coupling and
 anisotropy in dinuclear manganese(iii) complexes.
;
_journal_issue 34
_journal_name_full 'Dalton transactions (Cambridge, England : 2003)'
_journal_page_first 11820
_journal_page_last 11833
_journal_paper_doi 10.1039/c8dt01410h
_journal_volume 47
_journal_year 2018
_chemical_formula_sum 'C34 H25 Mn2 N8 O15.5'
_chemical_formula_weight 903.50
_space_group_crystal_system monoclinic
_space_group_IT_number 15
_space_group_name_Hall '-C 2yc'
_space_group_name_H-M_alt 'C 1 2/c 1'
_symmetry_space_group_name_Hall '-C 2yc'
_symmetry_space_group_name_H-M 'C 1 2/c 1'
_atom_sites_solution_hydrogens mixed
_audit_block_doi 10.5517/ccdc.csd.cc1zlxr7
_audit_creation_method SHELXL-2016/6
_audit_update_record
;
2018-06-12 deposited with the CCDC.
2018-06-19 downloaded from the CCDC.
;
_cell_angle_alpha 90
_cell_angle_beta 100.6020(10)
_cell_angle_gamma 90
_cell_formula_units_Z 8
_cell_length_a 35.1308(13)
_cell_length_b 9.9470(3)
_cell_length_c 20.8627(9)
_cell_measurement_reflns_used 9812
_cell_measurement_temperature 123(2)
_cell_measurement_theta_max 30.21
_cell_measurement_theta_min 2.11
_cell_volume 7165.9(5)
_computing_cell_refinement 'Bruker Apex2 V2.0'
_computing_data_collection 'Bruker Apex2 V2.0'
_computing_data_reduction 'Bruker Apex2 V2.0'
_computing_structure_refinement 'SHELXL-2016/6 (Sheldrick, 2016)'
_computing_structure_solution 'SHELXS-97 (Sheldrick, 1990)'
_diffrn_ambient_temperature 123(2)
_diffrn_measured_fraction_theta_full 0.998
_diffrn_measured_fraction_theta_max 0.994
_diffrn_measurement_device_type 'APEX X8'
_diffrn_measurement_method 'scans in phi and omega'
_diffrn_radiation_monochromator graphite
_diffrn_radiation_source 'fine-focus sealed tube'
_diffrn_radiation_type MoK\a
_diffrn_radiation_wavelength 0.71073
_diffrn_reflns_av_R_equivalents 0.0536
_diffrn_reflns_av_unetI/netI 0.0782
_diffrn_reflns_Laue_measured_fraction_full 0.998
_diffrn_reflns_Laue_measured_fraction_max 0.994
_diffrn_reflns_limit_h_max 50
_diffrn_reflns_limit_h_min -47
_diffrn_reflns_limit_k_max 14
_diffrn_reflns_limit_k_min -8
_diffrn_reflns_limit_l_max 29
_diffrn_reflns_limit_l_min -29
_diffrn_reflns_number 28105
_diffrn_reflns_point_group_measured_fraction_full 0.998
_diffrn_reflns_point_group_measured_fraction_max 0.994
_diffrn_reflns_theta_full 25.242
_diffrn_reflns_theta_max 30.602
_diffrn_reflns_theta_min 2.706
_exptl_absorpt_coefficient_mu 0.793
_exptl_absorpt_correction_T_max 0.924
_exptl_absorpt_correction_T_min 0.827
_exptl_absorpt_correction_type multi-scan
_exptl_absorpt_process_details SADABS
_exptl_crystal_colour brown
_exptl_crystal_density_diffrn 1.675
_exptl_crystal_density_method 'not measured'
_exptl_crystal_description plate
_exptl_crystal_F_000 3672
_exptl_crystal_size_max 0.5
_exptl_crystal_size_mid 0.2
_exptl_crystal_size_min 0.1
_refine_diff_density_max 0.582
_refine_diff_density_min -0.470
_refine_diff_density_rms 0.085
_refine_ls_extinction_method none
_refine_ls_goodness_of_fit_ref 1.006
_refine_ls_hydrogen_treatment mixed
_refine_ls_matrix_type full
_refine_ls_number_parameters 581
_refine_ls_number_reflns 10953
_refine_ls_number_restraints 15
_refine_ls_restrained_S_all 1.006
_refine_ls_R_factor_all 0.1039
_refine_ls_R_factor_gt 0.0519
_refine_ls_shift/su_max 0.001
_refine_ls_shift/su_mean 0.000
_refine_ls_structure_factor_coef Fsqd
_refine_ls_weighting_details 'w=1/[\s^2^(Fo^2^)+(0.0581P)^2^+1.7729P] where P=(Fo^2^+2Fc^2^)/3'
_refine_ls_weighting_scheme calc
_refine_ls_wR_factor_gt 0.1089
_refine_ls_wR_factor_ref 0.1284
_reflns_Friedel_coverage 0.000
_reflns_number_gt 6800
_reflns_number_total 10953
_reflns_threshold_expression 'I > 2\s(I)'
_cod_data_source_file c8dt01410h2.cif
_cod_data_source_block Compound7
_cod_depositor_comments 'Adding full bibliography for 7046766--7046777.cif.'
_cod_original_formula_sum 'C34 H25 Mn2 N8 O15.50'
_cod_database_code 7046771
_shelx_shelxl_version_number 2016/6
_shelx_space_group_comment
;
The symmetry employed for this shelxl refinement is uniquely defined
by the following loop, which should always be used as a source of
symmetry information in preference to the above space-group names.
They are only intended as comments.
;

loop_
_space_group_symop_operation_xyz
'x, y, z'
'-x, y, -z+1/2'
'x+1/2, y+1/2, z'
'-x+1/2, y+1/2, -z+1/2'
'-x, -y, -z'
'x, -y, z-1/2'
'-x+1/2, -y+1/2, -z'
'x+1/2, -y+1/2, z-1/2'

loop_
_atom_site_label
_atom_site_type_symbol
_atom_site_fract_x
_atom_site_fract_y
_atom_site_fract_z
_atom_site_U_iso_or_equiv
_atom_site_adp_type
_atom_site_occupancy
_atom_site_site_symmetry_order
_atom_site_calc_flag
_atom_site_refinement_flags_posn
_atom_site_refinement_flags_adp
_atom_site_refinement_flags_occupancy
_atom_site_disorder_assembly
_atom_site_disorder_group
Mn1 Mn 0.15910(2) 0.12554(4) 0.46951(2) 0.01887(10) Uani 1 1 d . . . . .
Mn2 Mn 0.08803(2) 0.25787(4) 0.52021(2) 0.02236(10) Uani 1 1 d . . . . .
O1 O 0.11473(5) 0.21743(18) 0.45786(8) 0.0238(4) Uani 1 1 d . . . . .
O2 O 0.13789(5) -0.03016(17) 0.52940(8) 0.0244(4) Uani 1 1 d . . . . .
O3 O 0.09141(5) 0.0870(2) 0.56596(9) 0.0318(4) Uani 1 1 d . . . . .
O4 O 0.10607(6) -0.5460(2) 0.73425(11) 0.0447(6) Uani 1 1 d . . . . .
O5 O 0.06750(6) -0.4200(2) 0.77621(10) 0.0398(5) Uani 1 1 d . . . . .
O6 O 0.18615(5) 0.21311(17) 0.54930(8) 0.0224(4) Uani 1 1 d . . . . .
O7 O 0.13967(5) 0.3209(2) 0.58970(9) 0.0294(4) Uani 1 1 d . . . . .
O8 O 0.31738(6) 0.5082(2) 0.79836(11) 0.0460(6) Uani 1 1 d . . . . .
O9 O 0.27825(7) 0.4524(2) 0.86276(10) 0.0493(6) Uani 1 1 d . . . . .
O10 O 0.18749(5) 0.2828(2) 0.41874(9) 0.0313(4) Uani 1 1 d . . . . .
O11 O 0.14875(6) 0.2884(2) 0.32480(11) 0.0445(5) Uani 1 1 d . . . . .
O12 O 0.17262(7) 0.4733(2) 0.36872(11) 0.0481(6) Uani 1 1 d . . . . .
O13 O 0.0306(6) 0.186(2) 0.4539(8) 0.023(2) Uani 0.5 1 d . U P A -1
O14 O -0.00219(18) 0.0636(5) 0.5072(4) 0.094(2) Uani 0.5 1 d . . P A -1
O15 O 0.0258(3) -0.0169(6) 0.4382(4) 0.125(3) Uani 0.5 1 d . . P A -1
O16 O 0.00736(17) -0.0337(6) 0.3404(4) 0.082(2) Uani 0.5 1 d . . P B 2
O17 O 0.02170(13) 0.1716(5) 0.3239(2) 0.0530(13) Uani 0.5 1 d . . P B 2
O18 O 0.000000 0.0293(6) 0.250000 0.114(2) Uani 1 2 d S T P B 2
O19 O 0.0320(6) 0.188(2) 0.4657(8) 0.029(3) Uani 0.5 1 d D U P A 2
N1 N 0.20720(6) 0.0080(2) 0.46314(10) 0.0224(4) Uani 1 1 d . . . . .
N2 N 0.13889(6) 0.0089(2) 0.38855(10) 0.0242(5) Uani 1 1 d . . . . .
N3 N 0.07866(6) 0.4507(2) 0.48437(11) 0.0257(5) Uani 1 1 d . . . . .
N4 N 0.05328(6) 0.3388(2) 0.58103(10) 0.0265(5) Uani 1 1 d . . . . .
N5 N 0.08966(7) -0.4402(2) 0.73851(11) 0.0307(5) Uani 1 1 d . . . . .
N6 N 0.28674(7) 0.4627(2) 0.80855(11) 0.0314(5) Uani 1 1 d . . . . .
N7 N 0.16920(6) 0.3492(3) 0.36949(12) 0.0306(5) Uani 1 1 d . . . . .
N8 N 0.01889(14) 0.0790(5) 0.4670(2) 0.0265(10) Uani 0.5 1 d . . P A -1
N9 N 0.01108(16) 0.0551(8) 0.3034(4) 0.0579(17) Uani 0.5 1 d . . P B 2
C1 C 0.24186(7) 0.0205(3) 0.50103(13) 0.0275(6) Uani 1 1 d . . . . .
H1 H 0.245038 0.084958 0.535203 0.033 Uiso 1 1 calc R U . . .
C2 C 0.27361(8) -0.0563(3) 0.49289(16) 0.0396(7) Uani 1 1 d . . . . .
H2 H 0.298199 -0.044318 0.520126 0.048 Uiso 1 1 calc R U . . .
C3 C 0.26805(9) -0.1505(3) 0.44385(18) 0.0491(9) Uani 1 1 d . . . . .
H3 H 0.289033 -0.206095 0.437518 0.059 Uiso 1 1 calc R U . . .
C4 C 0.23266(9) -0.1655(3) 0.40394(17) 0.0439(8) Uani 1 1 d . . . . .
H4 H 0.228988 -0.230823 0.370158 0.053 Uiso 1 1 calc R U . . .
C5 C 0.20224(8) -0.0832(3) 0.41379(13) 0.0275(6) Uani 1 1 d . . . . .
C6 C 0.16362(8) -0.0832(3) 0.37217(13) 0.0280(6) Uani 1 1 d . . . . .
C7 C 0.15272(10) -0.1651(3) 0.31809(15) 0.0406(7) Uani 1 1 d . . . . .
H7 H 0.170241 -0.229799 0.306773 0.049 Uiso 1 1 calc R U . . .
C8 C 0.11627(11) -0.1516(3) 0.28101(16) 0.0514(9) Uani 1 1 d . . . . .
H8 H 0.108518 -0.205675 0.243356 0.062 Uiso 1 1 calc R U . . .
C9 C 0.09129(10) -0.0594(3) 0.29892(17) 0.0490(9) Uani 1 1 d . . . . .
H9 H 0.065836 -0.050418 0.274307 0.059 Uiso 1 1 calc R U . . .
C10 C 0.10327(9) 0.0205(3) 0.35290(14) 0.0372(7) Uani 1 1 d . . . . .
H10 H 0.085913 0.084893 0.364985 0.045 Uiso 1 1 calc R U . . .
C11 C 0.09363(8) 0.4976(3) 0.43433(15) 0.0336(7) Uani 1 1 d . . . . .
H11 H 0.107828 0.438603 0.411700 0.040 Uiso 1 1 calc R U . . .
C12 C 0.08880(9) 0.6309(3) 0.41480(18) 0.0447(8) Uani 1 1 d . . . . .
H12 H 0.099987 0.663522 0.379685 0.054 Uiso 1 1 calc R U . . .
C13 C 0.06764(10) 0.7148(3) 0.44695(18) 0.0462(8) Uani 1 1 d . . . . .
H13 H 0.064390 0.806615 0.434657 0.055 Uiso 1 1 calc R U . . .
C14 C 0.05106(9) 0.6651(3) 0.49736(16) 0.0384(7) Uani 1 1 d . . . . .
H14 H 0.035504 0.721290 0.518864 0.046 Uiso 1 1 calc R U . . .
C15 C 0.05750(7) 0.5322(3) 0.51593(13) 0.0263(6) Uani 1 1 d . . . . .
C16 C 0.04234(7) 0.4679(3) 0.56940(12) 0.0259(6) Uani 1 1 d . . . . .
C17 C 0.01791(8) 0.5309(3) 0.60543(14) 0.0371(7) Uani 1 1 d . . . . .
H17 H 0.010229 0.621603 0.596736 0.044 Uiso 1 1 calc R U . . .
C18 C 0.00496(8) 0.4598(4) 0.65400(14) 0.0442(9) Uani 1 1 d . . . . .
H18 H -0.011476 0.501649 0.679492 0.053 Uiso 1 1 calc R U . . .
C19 C 0.01595(8) 0.3284(4) 0.66525(14) 0.0423(8) Uani 1 1 d . . . . .
H19 H 0.007168 0.278165 0.698419 0.051 Uiso 1 1 calc R U . . .
C20 C 0.04014(8) 0.2698(3) 0.62741(13) 0.0343(7) Uani 1 1 d . . . . .
H20 H 0.047506 0.178370 0.634704 0.041 Uiso 1 1 calc R U . . .
C21 C 0.11292(7) -0.0158(3) 0.56434(12) 0.0230(5) Uani 1 1 d . . . . .
C22 C 0.10670(7) -0.1272(3) 0.61015(12) 0.0236(5) Uani 1 1 d . . . . .
C23 C 0.12950(8) -0.2412(3) 0.61467(15) 0.0359(7) Uani 1 1 d . . . . .
H23 H 0.149104 -0.248533 0.588993 0.043 Uiso 1 1 calc R U . . .
C24 C 0.12398(9) -0.3450(3) 0.65640(15) 0.0383(7) Uani 1 1 d . . . . .
H24 H 0.138984 -0.424933 0.658646 0.046 Uiso 1 1 calc R U . . .
C25 C 0.09627(8) -0.3292(3) 0.69435(12) 0.0264(6) Uani 1 1 d . . . . .
C26 C 0.07284(9) -0.2190(3) 0.69059(15) 0.0369(7) Uani 1 1 d . . . . .
H26 H 0.053505 -0.211733 0.716814 0.044 Uiso 1 1 calc R U . . .
C27 C 0.07811(9) -0.1183(3) 0.64742(14) 0.0362(7) Uani 1 1 d . . . . .
H27 H 0.061774 -0.041451 0.643302 0.043 Uiso 1 1 calc R U . . .
C28 C 0.17379(7) 0.2851(3) 0.59151(12) 0.0213(5) Uani 1 1 d . . . . .
C29 C 0.20396(7) 0.3293(2) 0.64847(12) 0.0206(5) Uani 1 1 d . . . . .
C30 C 0.24334(7) 0.3193(3) 0.64713(13) 0.0262(6) Uani 1 1 d . . . . .
H30 H 0.251491 0.281039 0.610169 0.031 Uiso 1 1 calc R U . . .
C31 C 0.27070(7) 0.3642(3) 0.69887(12) 0.0278(6) Uani 1 1 d . . . . .
H31 H 0.297560 0.359695 0.697613 0.033 Uiso 1 1 calc R U . . .
C32 C 0.25783(7) 0.4161(3) 0.75255(13) 0.0255(5) Uani 1 1 d . . . . .
C33 C 0.21921(7) 0.4258(3) 0.75604(13) 0.0261(6) Uani 1 1 d . . . . .
H33 H 0.211319 0.461647 0.793730 0.031 Uiso 1 1 calc R U . . .
C34 C 0.19221(7) 0.3824(3) 0.70366(12) 0.0232(5) Uani 1 1 d . . . . .
H34 H 0.165393 0.388711 0.705100 0.028 Uiso 1 1 calc R U . . .
H1W H 0.0317(19) 0.179(7) 0.4241(14) 0.03(2) Uiso 0.5 1 d D . P C 2
H2W H 0.023(5) 0.114(9) 0.478(5) 0.25(11) Uiso 0.5 1 d D . P D 2

loop_
_atom_site_aniso_label
_atom_site_aniso_U_11
_atom_site_aniso_U_22
_atom_site_aniso_U_33
_atom_site_aniso_U_23
_atom_site_aniso_U_13
_atom_site_aniso_U_12
Mn1 0.01731(17) 0.0236(2) 0.01641(17) 0.00046(15) 0.00498(13) 0.00401(15)
Mn2 0.01872(18) 0.0284(2) 0.02151(19) 0.00417(17) 0.00782(14) 0.00684(15)
O1 0.0197(8) 0.0332(10) 0.0196(9) 0.0058(8) 0.0064(7) 0.0082(7)
O2 0.0269(9) 0.0253(10) 0.0229(9) 0.0048(8) 0.0093(7) 0.0038(7)
O3 0.0330(10) 0.0356(11) 0.0307(10) 0.0111(9) 0.0162(8) 0.0109(9)
O4 0.0519(13) 0.0293(12) 0.0581(15) 0.0109(11) 0.0237(12) 0.0055(10)
O5 0.0425(12) 0.0467(13) 0.0349(11) 0.0120(10) 0.0189(10) -0.0036(10)
O6 0.0205(8) 0.0268(10) 0.0201(9) -0.0026(7) 0.0044(7) 0.0062(7)
O7 0.0224(9) 0.0428(12) 0.0232(9) -0.0049(9) 0.0048(7) 0.0080(8)
O8 0.0337(11) 0.0609(15) 0.0418(13) -0.0032(11) 0.0028(10) -0.0168(11)
O9 0.0540(14) 0.0688(17) 0.0250(11) -0.0084(11) 0.0069(10) -0.0164(12)
O10 0.0212(9) 0.0395(12) 0.0339(11) 0.0129(9) 0.0073(8) 0.0031(8)
O11 0.0425(12) 0.0517(14) 0.0358(12) 0.0026(11) -0.0021(10) 0.0009(11)
O12 0.0605(15) 0.0371(14) 0.0499(14) 0.0177(11) 0.0187(12) -0.0005(11)
O13 0.021(4) 0.022(3) 0.026(5) 0.003(3) 0.006(3) 0.005(3)
O14 0.085(4) 0.031(3) 0.189(7) 0.019(4) 0.087(5) 0.006(3)
O15 0.208(9) 0.035(3) 0.174(8) -0.017(4) 0.142(7) -0.003(4)
O16 0.071(4) 0.061(4) 0.127(6) 0.007(4) 0.054(4) -0.004(3)
O17 0.035(2) 0.063(3) 0.059(3) 0.011(3) 0.002(2) -0.010(2)
O18 0.071(3) 0.147(5) 0.105(5) 0.000 -0.033(3) 0.000
O19 0.027(3) 0.031(4) 0.026(5) 0.001(4) -0.002(4) -0.007(3)
N1 0.0232(10) 0.0263(12) 0.0193(10) -0.0002(9) 0.0081(8) 0.0042(9)
N2 0.0269(11) 0.0257(12) 0.0194(10) 0.0005(9) 0.0024(9) -0.0013(9)
N3 0.0173(10) 0.0284(12) 0.0307(12) 0.0018(10) 0.0027(9) 0.0011(9)
N4 0.0188(10) 0.0388(14) 0.0221(11) -0.0021(10) 0.0046(8) 0.0034(9)
N5 0.0284(12) 0.0346(14) 0.0300(13) 0.0019(11) 0.0081(10) -0.0042(10)
N6 0.0374(13) 0.0312(14) 0.0245(12) -0.0031(10) 0.0026(10) -0.0067(10)
N7 0.0251(11) 0.0383(15) 0.0315(13) 0.0078(11) 0.0136(10) 0.0031(10)
N8 0.024(2) 0.024(3) 0.032(3) 0.000(2) 0.0063(19) 0.0032(19)
N9 0.029(3) 0.081(5) 0.063(4) -0.001(4) 0.004(3) -0.011(3)
C1 0.0252(13) 0.0306(15) 0.0278(14) -0.0021(12) 0.0079(11) 0.0035(11)
C2 0.0238(14) 0.0436(19) 0.052(2) 0.0003(16) 0.0081(13) 0.0101(13)
C3 0.0344(17) 0.049(2) 0.067(2) -0.0154(18) 0.0177(16) 0.0162(15)
C4 0.0445(18) 0.0406(19) 0.050(2) -0.0155(16) 0.0162(15) 0.0100(15)
C5 0.0325(14) 0.0259(14) 0.0270(14) -0.0031(11) 0.0133(11) 0.0025(11)
C6 0.0364(15) 0.0265(15) 0.0225(13) -0.0004(11) 0.0091(11) -0.0049(12)
C7 0.061(2) 0.0280(16) 0.0325(16) -0.0081(13) 0.0081(15) -0.0012(15)
C8 0.083(3) 0.0272(18) 0.0349(18) -0.0036(14) -0.0132(17) -0.0099(17)
C9 0.059(2) 0.0325(18) 0.0435(19) 0.0051(15) -0.0227(16) -0.0061(16)
C10 0.0392(16) 0.0334(17) 0.0335(16) 0.0040(14) -0.0076(13) -0.0032(13)
C11 0.0242(13) 0.0371(17) 0.0409(17) 0.0084(14) 0.0100(12) 0.0025(12)
C12 0.0403(17) 0.0345(18) 0.060(2) 0.0157(16) 0.0108(15) -0.0053(14)
C13 0.056(2) 0.0211(16) 0.056(2) -0.0004(15) -0.0037(17) -0.0042(14)
C14 0.0404(17) 0.0284(16) 0.0417(17) -0.0119(14) -0.0053(14) 0.0038(13)
C15 0.0181(12) 0.0273(15) 0.0302(14) -0.0095(12) -0.0038(10) 0.0017(10)
C16 0.0158(11) 0.0355(16) 0.0242(13) -0.0089(12) -0.0024(10) 0.0057(10)
C17 0.0263(14) 0.0491(19) 0.0327(16) -0.0185(14) -0.0028(12) 0.0138(13)
C18 0.0264(14) 0.077(3) 0.0279(15) -0.0178(16) 0.0027(12) 0.0177(15)
C19 0.0307(15) 0.074(2) 0.0248(14) -0.0032(15) 0.0124(12) 0.0062(15)
C20 0.0287(14) 0.0502(19) 0.0259(14) -0.0003(13) 0.0102(11) 0.0062(13)
C21 0.0238(12) 0.0275(14) 0.0174(12) 0.0019(11) 0.0029(10) 0.0006(10)
C22 0.0251(12) 0.0274(14) 0.0180(12) 0.0032(11) 0.0030(10) -0.0013(10)
C23 0.0321(14) 0.0405(17) 0.0402(17) 0.0160(14) 0.0199(13) 0.0116(13)
C24 0.0378(16) 0.0353(17) 0.0456(18) 0.0176(14) 0.0172(14) 0.0143(13)
C25 0.0283(13) 0.0294(15) 0.0221(13) 0.0032(11) 0.0063(10) -0.0038(11)
C26 0.0442(17) 0.0359(17) 0.0367(16) 0.0018(13) 0.0236(14) 0.0032(13)
C27 0.0446(17) 0.0305(16) 0.0390(16) 0.0063(14) 0.0224(14) 0.0075(13)
C28 0.0230(12) 0.0226(13) 0.0191(12) 0.0031(10) 0.0058(10) 0.0013(10)
C29 0.0243(12) 0.0196(13) 0.0194(12) 0.0032(10) 0.0076(10) 0.0002(10)
C30 0.0252(13) 0.0318(15) 0.0233(13) -0.0023(12) 0.0090(10) 0.0020(11)
C31 0.0219(12) 0.0373(16) 0.0247(13) -0.0020(12) 0.0054(10) -0.0018(11)
C32 0.0282(13) 0.0241(14) 0.0230(13) 0.0018(11) 0.0020(10) -0.0039(10)
C33 0.0318(14) 0.0257(14) 0.0231(13) -0.0023(11) 0.0108(11) -0.0012(11)
C34 0.0232(12) 0.0256(14) 0.0231(12) 0.0020(11) 0.0101(10) -0.0002(10)

loop_
_atom_type_symbol
_atom_type_description
_atom_type_scat_dispersion_real
_atom_type_scat_dispersion_imag
_atom_type_scat_source
C C 0.0033 0.0016 'International Tables Vol C Tables 4.2.6.8 and 6.1.1.4'
H H 0.0000 0.0000 'International Tables Vol C Tables 4.2.6.8 and 6.1.1.4'
Mn Mn 0.3368 0.7283 'International Tables Vol C Tables 4.2.6.8 and 6.1.1.4'
N N 0.0061 0.0033 'International Tables Vol C Tables 4.2.6.8 and 6.1.1.4'
O O 0.0106 0.0060 'International Tables Vol C Tables 4.2.6.8 and 6.1.1.4'

loop_
_geom_angle_atom_site_label_1
_geom_angle_atom_site_label_2
_geom_angle_atom_site_label_3
_geom_angle
_geom_angle_site_symmetry_1
O1 Mn1 O6 99.37(8) .
O1 Mn1 N2 90.92(8) .
O6 Mn1 N2 169.58(8) .
O1 Mn1 N1 168.27(8) .
O6 Mn1 N1 91.80(8) .
N2 Mn1 N1 78.05(8) .
O1 Mn1 O2 93.40(7) .
O6 Mn1 O2 89.57(7) .
N2 Mn1 O2 88.15(8) .
N1 Mn1 O2 90.26(7) .
O1 Mn1 O10 91.82(7) .
O6 Mn1 O10 84.38(7) .
N2 Mn1 O10 97.04(8) .
N1 Mn1 O10 85.66(7) .
O2 Mn1 O10 172.59(7) .
O1 Mn1 Mn2 27.29(5) .
O6 Mn1 Mn2 79.69(5) .
N2 Mn1 Mn2 109.44(6) .
N1 Mn1 Mn2 162.50(6) .
O2 Mn1 Mn2 74.55(4) .
O10 Mn1 Mn2 108.43(5) .
O1 Mn2 O3 99.69(8) .
O1 Mn2 N3 90.90(8) .
O3 Mn2 N3 169.41(8) .
O1 Mn2 N4 168.32(9) .
O3 Mn2 N4 91.63(8) .
N3 Mn2 N4 77.80(9) .
O1 Mn2 O7 93.70(7) .
O3 Mn2 O7 87.53(8) .
N3 Mn2 O7 91.80(8) .
N4 Mn2 O7 89.60(7) .
O1 Mn2 O19 95.3(5) .
O3 Mn2 O19 86.9(6) .
N3 Mn2 O19 92.1(6) .
N4 Mn2 O19 82.4(5) .
O7 Mn2 O19 170.1(5) .
O1 Mn2 O13 90.7(4) .
O3 Mn2 O13 89.6(5) .
N3 Mn2 O13 90.3(5) .
N4 Mn2 O13 86.5(4) .
O7 Mn2 O13 175.1(5) .
O1 Mn2 Mn1 27.30(5) .
O3 Mn2 Mn1 79.64(5) .
N3 Mn2 Mn1 110.37(6) .
N4 Mn2 Mn1 162.08(6) .
O7 Mn2 Mn1 74.52(5) .
O19 Mn2 Mn1 112.5(5) .
O13 Mn2 Mn1 108.9(4) .
Mn2 O1 Mn1 125.41(10) .
C21 O2 Mn1 126.76(17) .
C21 O3 Mn2 132.18(16) .
C28 O6 Mn1 131.56(16) .
C28 O7 Mn2 127.78(17) .
N7 O10 Mn1 122.55(15) .
N8 O13 Mn2 115.7(11) .
N9 O18 N9 153.9(11) 2
Mn2 O19 H1W 113(5) .
Mn2 O19 H2W 117(10) .
H1W O19 H2W 106(5) .
C1 N1 C5 119.2(2) .
C1 N1 Mn1 125.13(17) .
C5 N1 Mn1 115.55(17) .
C10 N2 C6 119.8(2) .
C10 N2 Mn1 123.5(2) .
C6 N2 Mn1 116.64(17) .
C11 N3 C15 120.1(2) .
C11 N3 Mn2 123.24(19) .
C15 N3 Mn2 116.56(18) .
C20 N4 C16 119.6(2) .
C20 N4 Mn2 124.29(19) .
C16 N4 Mn2 116.02(17) .
O4 N5 O5 124.0(2) .
O4 N5 C25 118.0(2) .
O5 N5 C25 118.0(2) .
O8 N6 O9 124.3(2) .
O8 N6 C32 118.6(2) .
O9 N6 C32 117.1(2) .
O11 N7 O12 121.7(3) .
O11 N7 O10 119.3(2) .
O12 N7 O10 119.0(3) .
O15 N8 O13 119.8(10) .
O15 N8 O14 117.0(6) .
O13 N8 O14 123.0(10) .
O18 N9 O16 113.9(8) .
O18 N9 O17 124.2(8) .
O16 N9 O17 121.2(7) .
N1 C1 C2 123.0(3) .
N1 C1 H1 118.5 .
C2 C1 H1 118.5 .
C3 C2 C1 117.3(3) .
C3 C2 H2 121.3 .
C1 C2 H2 121.3 .
C4 C3 C2 121.0(3) .
C4 C3 H3 119.5 .
C2 C3 H3 119.5 .
C3 C4 C5 118.8(3) .
C3 C4 H4 120.6 .
C5 C4 H4 120.6 .
N1 C5 C4 120.6(3) .
N1 C5 C6 115.0(2) .
C4 C5 C6 124.3(3) .
N2 C6 C7 120.7(3) .
N2 C6 C5 114.7(2) .
C7 C6 C5 124.6(3) .
C8 C7 C6 119.3(3) .
C8 C7 H7 120.4 .
C6 C7 H7 120.4 .
C9 C8 C7 119.3(3) .
C9 C8 H8 120.3 .
C7 C8 H8 120.3 .
C8 C9 C10 119.6(3) .
C8 C9 H9 120.2 .
C10 C9 H9 120.2 .
N2 C10 C9 121.2(3) .
N2 C10 H10 119.4 .
C9 C10 H10 119.4 .
N3 C11 C12 121.2(3) .
N3 C11 H11 119.4 .
C12 C11 H11 119.4 .
C13 C12 C11 119.0(3) .
C13 C12 H12 120.5 .
C11 C12 H12 120.5 .
C12 C13 C14 119.7(3) .
C12 C13 H13 120.1 .
C14 C13 H13 120.1 .
C13 C14 C15 118.9(3) .
C13 C14 H14 120.5 .
C15 C14 H14 120.5 .
N3 C15 C14 120.9(3) .
N3 C15 C16 114.7(2) .
C14 C15 C16 124.4(2) .
N4 C16 C17 121.0(3) .
N4 C16 C15 114.8(2) .
C17 C16 C15 124.1(3) .
C18 C17 C16 119.1(3) .
C18 C17 H17 120.4 .
C16 C17 H17 120.4 .
C19 C18 C17 119.6(3) .
C19 C18 H18 120.2 .
C17 C18 H18 120.2 .
C18 C19 C20 119.0(3) .
C18 C19 H19 120.5 .
C20 C19 H19 120.5 .
N4 C20 C19 121.6(3) .
N4 C20 H20 119.2 .
C19 C20 H20 119.2 .
O2 C21 O3 126.2(2) .
O2 C21 C22 119.1(2) .
O3 C21 C22 114.7(2) .
C23 C22 C27 119.1(2) .
C23 C22 C21 119.8(2) .
C27 C22 C21 121.0(2) .
C22 C23 C24 120.5(2) .
C22 C23 H23 119.7 .
C24 C23 H23 119.7 .
C25 C24 C23 118.2(3) .
C25 C24 H24 120.9 .
C23 C24 H24 120.9 .
C26 C25 C24 122.9(3) .
C26 C25 N5 118.2(2) .
C24 C25 N5 118.8(2) .
C25 C26 C27 117.9(3) .
C25 C26 H26 121.0 .
C27 C26 H26 121.0 .
C22 C27 C26 121.2(3) .
C22 C27 H27 119.4 .
C26 C27 H27 119.4 .
O7 C28 O6 126.2(2) .
O7 C28 C29 118.3(2) .
O6 C28 C29 115.5(2) .
C30 C29 C34 119.3(2) .
C30 C29 C28 121.4(2) .
C34 C29 C28 119.3(2) .
C31 C30 C29 120.8(2) .
C31 C30 H30 119.6 .
C29 C30 H30 119.6 .
C30 C31 C32 118.0(2) .
C30 C31 H31 121.0 .
C32 C31 H31 121.0 .
C33 C32 C31 122.8(2) .
C33 C32 N6 118.6(2) .
C31 C32 N6 118.6(2) .
C32 C33 C34 118.5(2) .
C32 C33 H33 120.7 .
C34 C33 H33 120.7 .
C33 C34 C29 120.5(2) .
C33 C34 H34 119.8 .
C29 C34 H34 119.8 .

loop_
_geom_bond_atom_site_label_1
_geom_bond_atom_site_label_2
_geom_bond_distance
_geom_bond_site_symmetry_2
Mn1 O1 1.7845(16) .
Mn1 O6 1.9624(17) .
Mn1 N2 2.064(2) .
Mn1 N1 2.079(2) .
Mn1 O2 2.2040(17) .
Mn1 O10 2.2257(18) .
Mn1 Mn2 3.1711(5) .
Mn2 O1 1.7840(16) .
Mn2 O3 1.9420(19) .
Mn2 N3 2.063(2) .
Mn2 N4 2.078(2) .
Mn2 O7 2.1949(18) .
Mn2 O19 2.20(2) .
Mn2 O13 2.34(2) .
O2 C21 1.248(3) .
O3 C21 1.276(3) .
O4 N5 1.211(3) .
O5 N5 1.221(3) .
O6 C28 1.271(3) .
O7 C28 1.245(3) .
O8 N6 1.222(3) .
O9 N6 1.226(3) .
O10 N7 1.289(3) .
O11 N7 1.227(3) .
O12 N7 1.240(3) .
O13 N8 1.19(2) .
O14 N8 1.227(7) .
O15 N8 1.175(7) .
O16 N9 1.196(8) .
O17 N9 1.267(8) .
O18 N9 1.139(7) 2
O18 N9 1.139(7) .
O19 H1W 0.87(2) .
O19 H2W 0.86(2) .
N1 C1 1.330(3) .
N1 C5 1.359(3) .
N2 C10 1.338(3) .
N2 C6 1.350(3) .
N3 C11 1.336(3) .
N3 C15 1.351(3) .
N4 C20 1.336(3) .
N4 C16 1.350(3) .
N5 C25 1.484(3) .
N6 C32 1.475(3) .
C1 C2 1.388(4) .
C1 H1 0.9500 .
C2 C3 1.374(4) .
C2 H2 0.9500 .
C3 C4 1.371(5) .
C3 H3 0.9500 .
C4 C5 1.391(4) .
C4 H4 0.9500 .
C5 C6 1.470(4) .
C6 C7 1.387(4) .
C7 C8 1.375(5) .
C7 H7 0.9500 .
C8 C9 1.368(5) .
C8 H8 0.9500 .
C9 C10 1.379(4) .
C9 H9 0.9500 .
C10 H10 0.9500 .
C11 C12 1.388(4) .
C11 H11 0.9500 .
C12 C13 1.372(5) .
C12 H12 0.9500 .
C13 C14 1.384(5) .
C13 H13 0.9500 .
C14 C15 1.384(4) .
C14 H14 0.9500 .
C15 C16 1.468(4) .
C16 C17 1.390(4) .
C17 C18 1.379(5) .
C17 H17 0.9500 .
C18 C19 1.371(5) .
C18 H18 0.9500 .
C19 C20 1.390(4) .
C19 H19 0.9500 .
C20 H20 0.9500 .
C21 C22 1.505(3) .
C22 C23 1.381(4) .
C22 C27 1.382(3) .
C23 C24 1.387(4) .
C23 H23 0.9500 .
C24 C25 1.372(4) .
C24 H24 0.9500 .
C25 C26 1.364(4) .
C26 C27 1.382(4) .
C26 H26 0.9500 .
C27 H27 0.9500 .
C28 C29 1.505(3) .
C29 C30 1.392(3) .
C29 C34 1.397(3) .
C30 C31 1.381(4) .
C30 H30 0.9500 .
C31 C32 1.382(4) .
C31 H31 0.9500 .
C32 C33 1.375(4) .
C33 C34 1.378(4) .
C33 H33 0.9500 .
C34 H34 0.9500 .

loop_
_geom_hbond_atom_site_label_D
_geom_hbond_atom_site_label_H
_geom_hbond_atom_site_label_A
_geom_hbond_distance_DH
_geom_hbond_distance_HA
_geom_hbond_distance_DA
_geom_hbond_angle_DHA
_geom_hbond_site_symmetry_A
O19 H1W O17 0.87(2) 2.06(3) 2.919(18) 170(7) .
O19 H2W O14 0.86(2) 1.96(4) 2.81(3) 171(9) 5_556
